data_2021068
loop_
_publ_author_name
'Swinton Darious, Robert'
'Thomas Muthiah, Packianathan'
'Perdih, Franc'

_publ_section_title
;
 Supramolecular hydrogen-bonding patterns in salts of the antifolate drugs
 trimethoprim and pyrimethamine
;
_journal_coeditor_code CU3126
_journal_issue 4
_journal_name_full 'Acta Crystallographica Section C'
_journal_page_first
;
;
_journal_paper_doi 10.1107/S2053229618004072
_journal_volume 74
_journal_year 2018
_chemical_formula_moiety 'C14 H19 N4 O3 +, C5 H Cl2 O2 S -'
_chemical_formula_sum 'C19 H20 Cl2 N4 O5 S'
_chemical_formula_weight 487.35
_chemical_name_common
;
Trimethoprimium 2,5-dichlorothiophene-3-carboxylate monohydrate
;
_chemical_name_systematic
;
2,4-Diamino-5-(3,4,5-trimethoxybenzyl)pyrimidin-1-ium
2,5-dichlorothiophene-3-carboxylate
;
_space_group_crystal_system monoclinic
_space_group_IT_number 14
_space_group_name_Hall '-P 2yn'
_space_group_name_H-M_alt 'P 1 21/n 1'
_symmetry_space_group_name_Hall '-P 2yn'
_symmetry_space_group_name_H-M 'P 1 21/n 1'
_atom_sites_solution_hydrogens geom
_audit_creation_method SHELXL-2014/7
_cell_angle_alpha 90
_cell_angle_beta 106.080(5)
_cell_angle_gamma 90
_cell_formula_units_Z 4
_cell_length_a 7.0030(3)
_cell_length_b 28.2985(15)
_cell_length_c 11.5070(6)
_cell_measurement_reflns_used 3912
_cell_measurement_temperature 293(2)
_cell_measurement_theta_max 28.2430
_cell_measurement_theta_min 3.3330
_cell_volume 2191.2(2)
_computing_cell_refinement
;
CrysAlis PRO (Agilent, 2013)
;
_computing_data_collection
;
CrysAlis PRO (Agilent, 2013)
;
_computing_data_reduction
;
CrysAlis PRO (Agilent, 2013)
;
_computing_molecular_graphics
;
PLATON (Spek, 2009), Mercury (Macrae <i>et al.</i>, 2008) and
<i>POV-RAY for Windows</i> (Cason, 2004)
;
_computing_publication_material
;
PLATON (Spek, 2009)
;
_computing_structure_refinement
;
SHELXL2014 (Sheldrick, 2015b)
;
_computing_structure_solution
;
SHELXT (Sheldrick, 2015a)
;
_diffrn_ambient_temperature 293(2)
_diffrn_detector_area_resol_mean 10.4933
_diffrn_measured_fraction_theta_full 0.999
_diffrn_measured_fraction_theta_max 0.999
_diffrn_measurement_device_type
;
Agilent SuperNova Dual Source diffractometer with an Atlas detector
;
_diffrn_measurement_method '\w scans'
_diffrn_radiation_monochromator mirror
_diffrn_radiation_source 'SuperNova (Mo) X-ray Source'
_diffrn_radiation_type MoK\a
_diffrn_radiation_wavelength 0.71073
_diffrn_reflns_av_R_equivalents 0.0301
_diffrn_reflns_limit_h_max 9
_diffrn_reflns_limit_h_min -9
_diffrn_reflns_limit_k_max 36
_diffrn_reflns_limit_k_min -34
_diffrn_reflns_limit_l_max 14
_diffrn_reflns_limit_l_min -14
_diffrn_reflns_number 13413
_diffrn_reflns_theta_full 25.242
_diffrn_reflns_theta_max 27.484
_diffrn_reflns_theta_min 2.838
_exptl_absorpt_coefficient_mu 0.431
_exptl_absorpt_correction_T_max 1.00000
_exptl_absorpt_correction_T_min 0.84878
_exptl_absorpt_correction_type multi-scan
_exptl_absorpt_process_details
;
(CrysAlis PRO; Agilent, 2013)
;
_exptl_crystal_colour colorless
_exptl_crystal_density_diffrn 1.477
_exptl_crystal_description prism
_exptl_crystal_F_000 1008
_exptl_crystal_size_max 0.350
_exptl_crystal_size_mid 0.350
_exptl_crystal_size_min 0.150
_refine_diff_density_max 0.483
_refine_diff_density_min -0.545
_refine_ls_extinction_method none
_refine_ls_goodness_of_fit_ref 1.036
_refine_ls_hydrogen_treatment constr
_refine_ls_matrix_type full
_refine_ls_number_parameters 283
_refine_ls_number_reflns 5013
_refine_ls_number_restraints 0
_refine_ls_restrained_S_all 1.036
_refine_ls_R_factor_all 0.0716
_refine_ls_R_factor_gt 0.0501
_refine_ls_shift/su_max 0.000
_refine_ls_shift/su_mean 0.000
_refine_ls_structure_factor_coef Fsqd
_refine_ls_weighting_details 'w=1/[\s^2^(Fo^2^)+(0.0502P)^2^+1.4433P] where P=(Fo^2^+2Fc^2^)/3'
_refine_ls_weighting_scheme calc
_refine_ls_wR_factor_gt 0.1179
_refine_ls_wR_factor_ref 0.1330
_reflns_number_gt 3721
_reflns_number_total 5013
_reflns_threshold_expression 'I > 2\s(I)'
_cod_data_source_file cu3126sup1.cif
_cod_data_source_block I
_cod_database_code 2021068
_shelx_space_group_comment
;
The symmetry employed for this shelxl refinement is uniquely defined
by the following loop, which should always be used as a source of
symmetry information in preference to the above space-group names.
They are only intended as comments.
;
_shelx_estimated_absorpt_t_min 0.864
_shelx_estimated_absorpt_t_max 0.938

loop_
_space_group_symop_operation_xyz
'x, y, z'
'-x+1/2, y+1/2, -z+1/2'
'-x, -y, -z'
'x-1/2, -y-1/2, z-1/2'

loop_
_atom_site_type_symbol
_atom_site_label
_atom_site_fract_x
_atom_site_fract_y
_atom_site_fract_z
_atom_site_U_iso_or_equiv
_atom_site_adp_type
_atom_site_calc_flag
_atom_site_occupancy
S S1 -0.77270(12) 0.42686(3) 0.43950(6) 0.0599(2) Uani d 1
Cl Cl1 -0.87433(10) 0.47078(3) 0.64505(7) 0.0599(2) Uani d 1
Cl Cl2 -0.47824(19) 0.38802(5) 0.32300(9) 0.1047(4) Uani d 1
O O1 -0.2060(2) 0.48057(7) 0.76195(18) 0.0544(5) Uani d 1
O O2 -0.4667(3) 0.47108(9) 0.83233(17) 0.0655(6) Uani d 1
C C17 -0.6950(4) 0.45035(9) 0.5825(2) 0.0421(5) Uani d 1
C C18 -0.4946(3) 0.44966(9) 0.6300(2) 0.0388(5) Uani d 1
C C19 -0.3997(4) 0.42921(10) 0.5475(3) 0.0529(7) Uani d 1
H H19 -0.2628 0.4259 0.5633 0.064 Uiso calc 1
C C20 -0.5310(5) 0.41526(11) 0.4441(3) 0.0606(8) Uani d 1
C C21 -0.3814(3) 0.46845(9) 0.7515(2) 0.0409(5) Uani d 1
O O10 -0.0432(2) 0.75213(6) 0.68018(16) 0.0502(5) Uani d 1
O O11 0.2681(3) 0.81054(6) 0.71423(14) 0.0421(4) Uani d 1
O O12 0.6186(2) 0.78919(7) 0.86405(17) 0.0542(5) Uani d 1
N N1 -0.0492(3) 0.54897(7) 0.91313(17) 0.0360(4) Uani d 1
H H1 -0.0967 0.5253 0.8675 0.043 Uiso calc 1
N N2 -0.2930(3) 0.53963(7) 1.0089(2) 0.0444(5) Uani d 1
H H2B -0.3535 0.5483 1.0610 0.053 Uiso calc 1
H H2A -0.3336 0.5153 0.9643 0.053 Uiso calc 1
N N3 -0.0740(3) 0.60158(7) 1.06647(18) 0.0390(4) Uani d 1
N N4 0.1497(3) 0.66085(8) 1.1260(2) 0.0554(6) Uani d 1
H H4A 0.0861 0.6694 1.1767 0.066 Uiso calc 1
H H4B 0.2532 0.6763 1.1216 0.066 Uiso calc 1
C C2 -0.1372(3) 0.56383(8) 0.9975(2) 0.0343(5) Uani d 1
C C4 0.0878(3) 0.62380(8) 1.0545(2) 0.0367(5) Uani d 1
C C5 0.1915(3) 0.60932(8) 0.96918(19) 0.0322(5) Uani d 1
C C6 0.1147(3) 0.57175(8) 0.9010(2) 0.0340(5) Uani d 1
H H6 0.1756 0.5610 0.8438 0.041 Uiso calc 1
C C7 0.3745(3) 0.63392(8) 0.9574(2) 0.0355(5) Uani d 1
H H7A 0.4413 0.6134 0.9137 0.043 Uiso calc 1
H H7B 0.4635 0.6385 1.0378 0.043 Uiso calc 1
C C8 0.3403(3) 0.68138(8) 0.89392(19) 0.0309(4) Uani d 1
C C9 0.1579(3) 0.69336(8) 0.8156(2) 0.0343(5) Uani d 1
H H9 0.0521 0.6723 0.8024 0.041 Uiso calc 1
C C10 0.1324(3) 0.73671(8) 0.75648(19) 0.0339(5) Uani d 1
C C11 0.2899(3) 0.76820(8) 0.77539(19) 0.0333(5) Uani d 1
C C12 0.4738(3) 0.75578(8) 0.8538(2) 0.0364(5) Uani d 1
C C13 0.4983(3) 0.71272(8) 0.9128(2) 0.0359(5) Uani d 1
H H13 0.6209 0.7047 0.9652 0.043 Uiso calc 1
C C14 -0.1936(4) 0.71795(12) 0.6364(3) 0.0732(10) Uani d 1
H H14A -0.2978 0.7315 0.5725 0.110 Uiso calc 1
H H14B -0.2468 0.7081 0.7009 0.110 Uiso calc 1
H H14C -0.1383 0.6912 0.6060 0.110 Uiso calc 1
C C15 0.2321(5) 0.84958(10) 0.7838(3) 0.0545(7) Uani d 1
H H15A 0.1110 0.8443 0.8056 0.082 Uiso calc 1
H H15B 0.2205 0.8780 0.7368 0.082 Uiso calc 1
H H15C 0.3405 0.8526 0.8558 0.082 Uiso calc 1
C C16 0.8042(4) 0.78110(12) 0.9510(3) 0.0655(9) Uani d 1
H H16A 0.8613 0.7523 0.9318 0.098 Uiso calc 1
H H16B 0.7842 0.7786 1.0300 0.098 Uiso calc 1
H H16C 0.8923 0.8070 0.9498 0.098 Uiso calc 1

loop_
_atom_site_aniso_label
_atom_site_aniso_U_11
_atom_site_aniso_U_22
_atom_site_aniso_U_33
_atom_site_aniso_U_12
_atom_site_aniso_U_13
_atom_site_aniso_U_23
S1 0.0698(5) 0.0656(5) 0.0391(4) -0.0036(4) 0.0063(3) -0.0038(3)
Cl1 0.0461(4) 0.0705(5) 0.0631(4) 0.0135(3) 0.0152(3) -0.0055(4)
Cl2 0.1467(10) 0.1179(9) 0.0704(6) -0.0195(7) 0.0649(6) -0.0407(6)
O1 0.0421(9) 0.0632(13) 0.0633(12) -0.0120(9) 0.0238(9) -0.0240(10)
O2 0.0560(11) 0.1049(18) 0.0432(10) -0.0314(11) 0.0266(9) -0.0203(11)
C17 0.0494(13) 0.0397(13) 0.0376(12) -0.0004(11) 0.0125(10) -0.0002(10)
C18 0.0441(12) 0.0374(13) 0.0393(12) -0.0064(10) 0.0189(10) -0.0027(10)
C19 0.0557(15) 0.0575(17) 0.0550(16) -0.0102(13) 0.0309(13) -0.0114(13)
C20 0.090(2) 0.0573(18) 0.0443(15) -0.0095(16) 0.0344(15) -0.0124(13)
C21 0.0418(12) 0.0416(13) 0.0428(13) -0.0061(10) 0.0172(10) -0.0038(11)
O10 0.0382(9) 0.0419(10) 0.0576(11) -0.0025(7) -0.0080(8) 0.0113(8)
O11 0.0574(10) 0.0323(9) 0.0355(8) -0.0055(8) 0.0109(7) 0.0052(7)
O12 0.0411(9) 0.0534(11) 0.0606(11) -0.0197(8) 0.0017(8) 0.0149(9)
N1 0.0414(10) 0.0309(10) 0.0395(10) -0.0032(8) 0.0177(8) -0.0046(8)
N2 0.0481(11) 0.0377(11) 0.0569(13) -0.0061(9) 0.0302(10) -0.0058(10)
N3 0.0488(11) 0.0298(10) 0.0457(11) -0.0015(8) 0.0252(9) -0.0036(8)
N4 0.0684(15) 0.0432(13) 0.0661(15) -0.0170(11) 0.0380(12) -0.0222(11)
C2 0.0397(11) 0.0278(11) 0.0390(12) 0.0044(9) 0.0167(9) 0.0051(9)
C4 0.0450(12) 0.0283(11) 0.0398(12) 0.0017(9) 0.0166(10) 0.0009(9)
C5 0.0367(11) 0.0277(11) 0.0344(11) 0.0034(9) 0.0133(9) 0.0050(9)
C6 0.0391(11) 0.0317(12) 0.0359(11) 0.0040(9) 0.0182(9) 0.0028(9)
C7 0.0350(11) 0.0315(12) 0.0409(12) 0.0027(9) 0.0119(9) 0.0042(10)
C8 0.0326(10) 0.0299(11) 0.0317(11) 0.0009(8) 0.0118(9) 0.0017(9)
C9 0.0305(10) 0.0314(11) 0.0398(12) -0.0039(9) 0.0081(9) 0.0007(9)
C10 0.0315(10) 0.0353(12) 0.0319(11) 0.0006(9) 0.0040(9) 0.0011(9)
C11 0.0412(11) 0.0291(11) 0.0296(10) -0.0035(9) 0.0101(9) 0.0035(9)
C12 0.0338(11) 0.0384(13) 0.0365(11) -0.0090(9) 0.0090(9) 0.0023(10)
C13 0.0297(10) 0.0408(13) 0.0360(11) -0.0022(9) 0.0069(9) 0.0046(10)
C14 0.0490(16) 0.0556(19) 0.090(2) -0.0094(14) -0.0229(16) 0.0095(17)
C15 0.0746(18) 0.0369(14) 0.0536(16) 0.0044(13) 0.0207(14) 0.0019(12)
C16 0.0421(14) 0.077(2) 0.0668(19) -0.0266(14) -0.0026(13) 0.0100(16)

loop_
_atom_type_symbol
_atom_type_description
_atom_type_scat_dispersion_real
_atom_type_scat_dispersion_imag
_atom_type_scat_source
C C 0.0033 0.0016 'International Tables Vol C Tables 4.2.6.8 and 6.1.1.4'
H H 0.0000 0.0000 'International Tables Vol C Tables 4.2.6.8 and 6.1.1.4'
Cl Cl 0.1484 0.1585 'International Tables Vol C Tables 4.2.6.8 and 6.1.1.4'
N N 0.0061 0.0033 'International Tables Vol C Tables 4.2.6.8 and 6.1.1.4'
O O 0.0106 0.0060 'International Tables Vol C Tables 4.2.6.8 and 6.1.1.4'
S S 0.1246 0.1234 'International Tables Vol C Tables 4.2.6.8 and 6.1.1.4'

loop_
_geom_angle_atom_site_label_1
_geom_angle_atom_site_label_2
_geom_angle_atom_site_label_3
_geom_angle
C20 S1 C17 89.79(13)
C18 C17 Cl1 129.22(19)
C18 C17 S1 113.47(18)
Cl1 C17 S1 117.31(15)
C17 C18 C19 111.0(2)
C17 C18 C21 126.2(2)
C19 C18 C21 122.8(2)
C20 C19 C18 112.2(3)
C20 C19 H19 123.9
C18 C19 H19 123.9
C19 C20 S1 113.5(2)
C19 C20 Cl2 126.9(3)
S1 C20 Cl2 119.59(19)
O2 C21 O1 125.3(2)
O2 C21 C18 118.7(2)
O1 C21 C18 116.0(2)
C10 O10 C14 117.3(2)
C11 O11 C15 113.52(18)
C12 O12 C16 117.4(2)
C2 N1 C6 119.49(19)
C2 N1 H1 120.3
C6 N1 H1 120.3
C2 N2 H2B 120.0
C2 N2 H2A 120.0
H2B N2 H2A 120.0
C2 N3 C4 117.89(19)
C4 N4 H4A 120.0
C4 N4 H4B 120.0
H4A N4 H4B 120.0
N2 C2 N3 120.1(2)
N2 C2 N1 117.5(2)
N3 C2 N1 122.3(2)
N4 C4 N3 116.6(2)
N4 C4 C5 120.6(2)
N3 C4 C5 122.7(2)
C6 C5 C4 115.43(19)
C6 C5 C7 122.03(19)
C4 C5 C7 122.5(2)
C5 C6 N1 122.04(19)
C5 C6 H6 119.0
N1 C6 H6 119.0
C5 C7 C8 115.49(18)
C5 C7 H7A 108.4
C8 C7 H7A 108.4
C5 C7 H7B 108.4
C8 C7 H7B 108.4
H7A C7 H7B 107.5
C9 C8 C13 119.8(2)
C9 C8 C7 121.65(19)
C13 C8 C7 118.56(19)
C8 C9 C10 120.3(2)
C8 C9 H9 119.8
C10 C9 H9 119.8
O10 C10 C11 115.45(19)
O10 C10 C9 124.5(2)
C11 C10 C9 120.07(19)
O11 C11 C10 120.51(19)
O11 C11 C12 120.08(19)
C10 C11 C12 119.4(2)
O12 C12 C13 125.4(2)
O12 C12 C11 114.2(2)
C13 C12 C11 120.4(2)
C12 C13 C8 120.1(2)
C12 C13 H13 119.9
C8 C13 H13 119.9
O10 C14 H14A 109.5
O10 C14 H14B 109.5
H14A C14 H14B 109.5
O10 C14 H14C 109.5
H14A C14 H14C 109.5
H14B C14 H14C 109.5
O11 C15 H15A 109.5
O11 C15 H15B 109.5
H15A C15 H15B 109.5
O11 C15 H15C 109.5
H15A C15 H15C 109.5
H15B C15 H15C 109.5
O12 C16 H16A 109.5
O12 C16 H16B 109.5
H16A C16 H16B 109.5
O12 C16 H16C 109.5
H16A C16 H16C 109.5
H16B C16 H16C 109.5

loop_
_geom_bond_atom_site_label_1
_geom_bond_atom_site_label_2
_geom_bond_distance
S1 C20 1.711(3)
S1 C17 1.717(3)
Cl1 C17 1.712(3)
Cl2 C20 1.720(3)
O1 C21 1.249(3)
O2 C21 1.239(3)
C17 C18 1.357(3)
C18 C19 1.424(3)
C18 C21 1.501(3)
C19 C20 1.346(4)
C19 H19 0.9300
O10 C10 1.369(3)
O10 C14 1.416(3)
O11 C11 1.377(3)
O11 C15 1.427(3)
O12 C12 1.367(3)
O12 C16 1.422(3)
N1 C2 1.353(3)
N1 C6 1.356(3)
N1 H1 0.8600
N2 C2 1.325(3)
N2 H2B 0.8600
N2 H2A 0.8600
N3 C2 1.331(3)
N3 C4 1.336(3)
N4 C4 1.329(3)
N4 H4A 0.8600
N4 H4B 0.8600
C4 C5 1.433(3)
C5 C6 1.342(3)
C5 C7 1.497(3)
C6 H6 0.9300
C7 C8 1.516(3)
C7 H7A 0.9700
C7 H7B 0.9700
C8 C9 1.386(3)
C8 C13 1.388(3)
C9 C10 1.390(3)
C9 H9 0.9300
C10 C11 1.388(3)
C11 C12 1.397(3)
C12 C13 1.382(3)
C13 H13 0.9300
C14 H14A 0.9600
C14 H14B 0.9600
C14 H14C 0.9600
C15 H15A 0.9600
C15 H15B 0.9600
C15 H15C 0.9600
C16 H16A 0.9600
C16 H16B 0.9600
C16 H16C 0.9600

loop_
_geom_hbond_atom_site_label_D
_geom_hbond_atom_site_label_H
_geom_hbond_atom_site_label_A
_geom_hbond_site_symmetry_A
_geom_hbond_distance_DH
_geom_hbond_distance_HA
_geom_hbond_distance_DA
_geom_hbond_angle_DHA
N1 H1 O1 . 0.86 1.77 2.631(3) 174.0
N2 H2A O2 . 0.86 1.99 2.829(3) 166.0
N2 H2B O2 3_467 0.86 2.06 2.822(3) 147.0
N4 H4A O11 4_576 0.86 2.45 3.214(3) 148.0
N4 H4A O12 4_576 0.86 2.41 3.143(3) 144.0
N4 H4B O10 4_676 0.86 2.46 3.215(3) 147.0
C7 H7A Cl2 3_566 0.97 2.81 3.553(2) 134.0

loop_
_geom_torsion_atom_site_label_1
_geom_torsion_atom_site_label_2
_geom_torsion_atom_site_label_3
_geom_torsion_atom_site_label_4
_geom_torsion
C20 S1 C17 C18 0.6(2)
C20 S1 C17 Cl1 -179.16(18)
Cl1 C17 C18 C19 179.6(2)
S1 C17 C18 C19 -0.1(3)
Cl1 C17 C18 C21 -1.6(4)
S1 C17 C18 C21 178.6(2)
C17 C18 C19 C20 -0.7(4)
C21 C18 C19 C20 -179.4(3)
C18 C19 C20 S1 1.1(4)
C18 C19 C20 Cl2 -178.7(2)
C17 S1 C20 C19 -1.0(3)
C17 S1 C20 Cl2 178.8(2)
C17 C18 C21 O2 25.0(4)
C19 C18 C21 O2 -156.4(3)
C17 C18 C21 O1 -154.6(3)
C19 C18 C21 O1 24.0(4)
C4 N3 C2 N2 177.7(2)
C4 N3 C2 N1 -3.1(3)
C6 N1 C2 N2 -177.8(2)
C6 N1 C2 N3 2.9(3)
C2 N3 C4 N4 -178.8(2)
C2 N3 C4 C5 1.5(3)
N4 C4 C5 C6 -179.4(2)
N3 C4 C5 C6 0.2(3)
N4 C4 C5 C7 1.3(3)
N3 C4 C5 C7 -179.1(2)
C4 C5 C6 N1 -0.4(3)
C7 C5 C6 N1 178.9(2)
C2 N1 C6 C5 -1.0(3)
C6 C5 C7 C8 105.8(2)
C4 C5 C7 C8 -75.0(3)
C5 C7 C8 C9 -22.3(3)
C5 C7 C8 C13 159.6(2)
C13 C8 C9 C10 -0.4(3)
C7 C8 C9 C10 -178.5(2)
C14 O10 C10 C11 165.9(2)
C14 O10 C10 C9 -15.7(4)
C8 C9 C10 O10 -178.2(2)
C8 C9 C10 C11 0.2(3)
C15 O11 C11 C10 99.2(3)
C15 O11 C11 C12 -83.2(3)
O10 C10 C11 O11 -3.7(3)
C9 C10 C11 O11 177.8(2)
O10 C10 C11 C12 178.8(2)
C9 C10 C11 C12 0.2(3)
C16 O12 C12 C13 -6.4(4)
C16 O12 C12 C11 174.1(2)
O11 C11 C12 O12 1.5(3)
C10 C11 C12 O12 179.1(2)
O11 C11 C12 C13 -178.1(2)
C10 C11 C12 C13 -0.5(3)
O12 C12 C13 C8 -179.2(2)
C11 C12 C13 C8 0.3(3)
C9 C8 C13 C12 0.1(3)
C7 C8 C13 C12 178.3(2)

_cod_database_fobs_code 2021068
